data_4516290
loop_
_publ_author_name
'Wang, Fei'
'Fu, Hong-Ru'
'Zhang, Jian'

_publ_section_title
;
 Homochiral Metal--Organic Framework with Intrinsic Chiral Topology and
 Helical Channels
;
_journal_issue 4
_journal_name_full 'Crystal Growth &amp; Design'
_journal_page_first 1568
_journal_paper_doi 10.1021/acs.cgd.5b00209
_journal_volume 15
_journal_year 2015
_chemical_formula_moiety 'C135 H0 N54 O6 Zn15'
_chemical_formula_sum 'C135 H0 N54 O6 Zn15'
_chemical_formula_weight 3454.44
_space_group_IT_number 214
_space_group_name_Hall 'I 4bd 2c 3'
_space_group_name_H-M_alt 'I 41 3 2'
_symmetry_cell_setting cubic
_symmetry_space_group_name_H-M 'I 41 3 2'
_atom_sites_solution_hydrogens none
_atom_sites_solution_primary direct
_atom_sites_solution_secondary difmap
_audit_creation_method SHELXL-97
_cell_angle_alpha 90.00
_cell_angle_beta 90.00
_cell_angle_gamma 90.00
_cell_formula_units_Z 8
_cell_length_a 41.5408(9)
_cell_length_b 41.5408(9)
_cell_length_c 41.5408(9)
_cell_measurement_reflns_used 2077
_cell_measurement_temperature 293(2)
_cell_measurement_theta_max 24.6326
_cell_measurement_theta_min 2.4957
_cell_volume 71684(3)
_computing_structure_refinement 'SHELXL-97 (Sheldrick, 1997)'
_computing_structure_solution 'SHELXS-97 (Sheldrick, 1990)'
_diffrn_ambient_temperature 293(2)
_diffrn_detector_area_resol_mean 16.2083
_diffrn_measured_fraction_theta_full 0.991
_diffrn_measured_fraction_theta_max 0.991
_diffrn_measurement_device_type 'Xcalibur, Eos'
_diffrn_measurement_method '\w scans'
_diffrn_radiation_monochromator graphite
_diffrn_radiation_source 'Enhance (Mo) X-ray Source'
_diffrn_radiation_type MoK\a
_diffrn_radiation_wavelength 0.71073
_diffrn_reflns_av_R_equivalents 0.0496
_diffrn_reflns_av_sigmaI/netI 0.0582
_diffrn_reflns_limit_h_max 37
_diffrn_reflns_limit_h_min -27
_diffrn_reflns_limit_k_max 24
_diffrn_reflns_limit_k_min -35
_diffrn_reflns_limit_l_max 13
_diffrn_reflns_limit_l_min -31
_diffrn_reflns_number 13471
_diffrn_reflns_theta_full 18.49
_diffrn_reflns_theta_max 18.49
_diffrn_reflns_theta_min 2.50
_exptl_absorpt_coefficient_mu 1.012
_exptl_absorpt_correction_T_max 0.795
_exptl_absorpt_correction_T_min 0.795
_exptl_absorpt_correction_type multi-scan
_exptl_crystal_colour yellow
_exptl_crystal_density_diffrn 0.640
_exptl_crystal_density_method 'not measured'
_exptl_crystal_description block
_exptl_crystal_F_000 13488
_exptl_crystal_size_max 0.2
_exptl_crystal_size_mid 0.2
_exptl_crystal_size_min 0.2
_platon_squeeze_details
;
;
_refine_diff_density_max 0.477
_refine_diff_density_min -0.285
_refine_diff_density_rms 0.058
_refine_ls_abs_structure_details 'Flack H D (1983), Acta Cryst. A39, 876-881'
_refine_ls_abs_structure_Flack 0.09(3)
_refine_ls_extinction_method none
_refine_ls_goodness_of_fit_ref 0.981
_refine_ls_hydrogen_treatment none
_refine_ls_matrix_type full
_refine_ls_number_parameters 322
_refine_ls_number_reflns 4409
_refine_ls_number_restraints 205
_refine_ls_restrained_S_all 1.005
_refine_ls_R_factor_all 0.0855
_refine_ls_R_factor_gt 0.0669
_refine_ls_shift/su_max 0.005
_refine_ls_shift/su_mean 0.000
_refine_ls_structure_factor_coef Fsqd
_refine_ls_weighting_details 'calc w=1/[\s^2^(Fo^2^)+(0.1380P)^2^+0.0000P] where P=(Fo^2^+2Fc^2^)/3'
_refine_ls_weighting_scheme calc
_refine_ls_wR_factor_gt 0.1808
_refine_ls_wR_factor_ref 0.1931
_reflns_number_gt 3255
_reflns_number_total 4409
_reflns_threshold_expression >2sigma(I)
_cod_data_source_file cg5b00209_si_002.cif
_cod_data_source_block a
_cod_original_sg_symbol_H-M I4(1)32
_cod_database_code 4516290

loop_
_symmetry_equiv_pos_as_xyz
'x, y, z'
'-x+1/2, -y, z+1/2'
'-x, y+1/2, -z+1/2'
'x+1/2, -y+1/2, -z'
'z, x, y'
'z+1/2, -x+1/2, -y'
'-z+1/2, -x, y+1/2'
'-z, x+1/2, -y+1/2'
'y, z, x'
'-y, z+1/2, -x+1/2'
'y+1/2, -z+1/2, -x'
'-y+1/2, -z, x+1/2'
'y+3/4, x+1/4, -z+1/4'
'-y+3/4, -x+3/4, -z+3/4'
'y+1/4, -x+1/4, z+3/4'
'-y+1/4, x+3/4, z+1/4'
'x+3/4, z+1/4, -y+1/4'
'-x+1/4, z+3/4, y+1/4'
'-x+3/4, -z+3/4, -y+3/4'
'x+1/4, -z+1/4, y+3/4'
'z+3/4, y+1/4, -x+1/4'
'z+1/4, -y+1/4, x+3/4'
'-z+1/4, y+3/4, x+1/4'
'-z+3/4, -y+3/4, -x+3/4'
'x+1/2, y+1/2, z+1/2'
'-x+1, -y+1/2, z+1'
'-x+1/2, y+1, -z+1'
'x+1, -y+1, -z+1/2'
'z+1/2, x+1/2, y+1/2'
'z+1, -x+1, -y+1/2'
'-z+1, -x+1/2, y+1'
'-z+1/2, x+1, -y+1'
'y+1/2, z+1/2, x+1/2'
'-y+1/2, z+1, -x+1'
'y+1, -z+1, -x+1/2'
'-y+1, -z+1/2, x+1'
'y+5/4, x+3/4, -z+3/4'
'-y+5/4, -x+5/4, -z+5/4'
'y+3/4, -x+3/4, z+5/4'
'-y+3/4, x+5/4, z+3/4'
'x+5/4, z+3/4, -y+3/4'
'-x+3/4, z+5/4, y+3/4'
'-x+5/4, -z+5/4, -y+5/4'
'x+3/4, -z+3/4, y+5/4'
'z+5/4, y+3/4, -x+3/4'
'z+3/4, -y+3/4, x+5/4'
'-z+3/4, y+5/4, x+3/4'
'-z+5/4, -y+5/4, -x+5/4'

loop_
_atom_site_label
_atom_site_type_symbol
_atom_site_fract_x
_atom_site_fract_y
_atom_site_fract_z
_atom_site_U_iso_or_equiv
_atom_site_adp_type
_atom_site_occupancy
_atom_site_symmetry_multiplicity
_atom_site_calc_flag
_atom_site_refinement_flags
Zn1 Zn 0.90463(3) 0.8750 0.15463(3) 0.0886(6) Uani 1 2 d S
Zn2 Zn 0.85261(3) 0.93266(4) 0.27824(3) 0.0961(6) Uani 1 1 d .
Zn3 Zn 0.90452(4) 0.99056(4) 0.40151(3) 0.1231(7) Uani 1 1 d .
N1 N 0.8985(2) 0.8871(2) 0.2003(2) 0.097(3) Uani 1 1 d U
N2 N 0.8777(2) 0.9068(2) 0.2460(2) 0.104(3) Uani 1 1 d U
N3 N 0.8796(3) 0.9450(3) 0.3161(3) 0.114(3) Uani 1 1 d U
N4 N 0.9003(3) 0.9678(3) 0.3596(3) 0.117(3) Uani 1 1 d U
N5 N 0.8144(3) 0.9071(3) 0.2931(3) 0.139(3) Uani 1 1 d U
N6 N 0.7790(3) 0.8753(3) 0.3179(3) 0.129(3) Uani 1 1 d U
N9 N 0.8962(3) 1.0363(3) 0.3926(3) 0.136(3) Uani 1 1 d U
N10 N 0.8952(3) 1.0862(3) 0.3725(3) 0.126(3) Uani 1 1 d U
N11 N 0.8394(3) 0.9749(3) 0.2580(2) 0.105(3) Uani 1 1 d U
C1 C 0.9192(3) 0.8844(3) 0.2240(3) 0.103(3) Uani 1 1 d U
C2 C 0.9087(3) 0.8970(3) 0.2514(3) 0.108(3) Uani 1 1 d U
C3 C 0.8729(3) 0.9001(3) 0.2158(3) 0.109(3) Uani 1 1 d U
C4 C 0.8397(4) 0.9087(4) 0.1979(4) 0.135(4) Uani 1 1 d U
C5 C 0.8192(4) 0.8814(5) 0.2014(4) 0.177(6) Uani 1 1 d U
C6 C 0.9126(4) 0.9366(4) 0.3203(3) 0.124(3) Uani 1 1 d U
C7 C 0.9216(4) 0.9543(4) 0.3440(4) 0.122(3) Uani 1 1 d U
C8 C 0.8752(4) 0.9634(4) 0.3409(3) 0.118(3) Uani 1 1 d U
C9 C 0.8395(4) 0.9744(4) 0.3502(4) 0.140(4) Uani 1 1 d U
C10 C 0.8366(5) 1.0049(5) 0.3404(4) 0.172(6) Uani 1 1 d U
C11 C 0.7835(4) 0.9161(4) 0.2860(4) 0.153(4) Uani 1 1 d U
C12 C 0.7663(4) 0.8949(5) 0.3031(4) 0.145(4) Uani 1 1 d U
C13 C 0.8074(4) 0.8859(4) 0.3111(4) 0.145(3) Uani 1 1 d U
C14 C 0.8382(5) 0.8633(5) 0.3255(5) 0.177(5) Uani 1 1 d U
C15 C 0.8473(6) 0.8400(6) 0.3017(6) 0.240(8) Uani 1 1 d U
C21 C 0.8692(4) 1.0545(4) 0.4066(4) 0.142(4) Uani 1 1 d U
C22 C 0.8698(4) 1.0849(4) 0.3965(3) 0.142(4) Uani 1 1 d U
C23 C 0.9095(4) 1.0584(4) 0.3725(4) 0.129(3) Uani 1 1 d U
C24 C 0.9382(4) 1.0498(3) 0.3533(4) 0.145(4) Uani 1 1 d DU
C25 C 0.9712(4) 1.0563(4) 0.3697(5) 0.206(7) Uani 1 1 d DU
C26 C 0.8101(3) 0.9837(3) 0.2549(3) 0.106(4) Uani 1 1 d U
C27 C 0.8569(5) 1.0000 0.2500 0.112(4) Uani 1 2 d SU
C28 C 0.8958(5) 1.0000 0.2500 0.129(5) Uani 1 2 d SU
C29 C 0.9091(7) 0.9846(8) 0.2300(7) 0.132(6) Uani 0.50 1 d PU
O1W O 0.9612(4) 0.9823(3) 0.4314(4) 0.282(8) Uani 1 1 d U

loop_
_atom_site_aniso_label
_atom_site_aniso_U_11
_atom_site_aniso_U_22
_atom_site_aniso_U_33
_atom_site_aniso_U_23
_atom_site_aniso_U_13
_atom_site_aniso_U_12
Zn1 0.0899(9) 0.0861(14) 0.0899(9) -0.0072(8) -0.0008(11) 0.0072(8)
Zn2 0.0853(11) 0.1099(12) 0.0931(11) -0.0105(8) 0.0122(8) -0.0136(8)
Zn3 0.1661(16) 0.1211(13) 0.0820(11) 0.0152(9) -0.0179(10) -0.0586(11)
N1 0.092(6) 0.100(6) 0.100(7) -0.025(5) -0.006(5) -0.005(5)
N2 0.095(6) 0.116(6) 0.100(6) -0.022(5) 0.006(6) -0.005(5)
N3 0.122(7) 0.131(7) 0.089(6) 0.001(5) 0.009(6) 0.011(6)
N4 0.136(8) 0.125(7) 0.089(7) 0.005(6) 0.012(6) 0.010(6)
N5 0.122(7) 0.186(9) 0.108(7) 0.047(6) 0.007(6) -0.041(7)
N6 0.118(8) 0.177(9) 0.094(7) 0.038(6) 0.014(6) -0.042(7)
N9 0.194(9) 0.094(7) 0.119(7) 0.009(6) 0.024(6) -0.058(6)
N10 0.166(8) 0.106(7) 0.105(6) -0.002(6) 0.004(6) -0.049(7)
N11 0.093(8) 0.122(8) 0.100(6) -0.013(6) -0.008(5) 0.008(5)
C1 0.098(7) 0.115(7) 0.096(7) -0.030(6) -0.001(6) 0.002(6)
C2 0.099(7) 0.120(7) 0.106(7) -0.030(6) 0.004(7) -0.004(6)
C3 0.105(7) 0.115(6) 0.107(7) -0.025(6) 0.000(6) -0.006(6)
C4 0.130(9) 0.145(9) 0.131(8) -0.030(8) -0.003(7) -0.005(7)
C5 0.146(13) 0.202(15) 0.182(13) -0.028(12) -0.032(11) -0.034(11)
C6 0.133(8) 0.137(8) 0.101(7) -0.016(6) 0.001(7) 0.026(7)
C7 0.140(8) 0.131(8) 0.095(8) -0.005(7) 0.003(7) 0.024(7)
C8 0.133(7) 0.136(7) 0.084(7) -0.008(6) -0.002(6) 0.008(7)
C9 0.153(9) 0.161(10) 0.104(8) -0.020(8) -0.021(7) 0.018(9)
C10 0.196(14) 0.199(15) 0.120(11) -0.024(12) -0.001(10) -0.009(13)
C11 0.132(9) 0.204(10) 0.123(8) 0.057(7) 0.009(7) -0.040(8)
C12 0.128(8) 0.190(9) 0.116(8) 0.042(7) 0.016(6) -0.048(7)
C13 0.134(7) 0.187(9) 0.114(7) 0.038(6) 0.025(6) -0.050(7)
C14 0.176(10) 0.205(11) 0.150(10) 0.035(8) 0.069(9) -0.047(9)
C15 0.251(17) 0.274(19) 0.194(16) 0.030(15) 0.066(15) -0.022(15)
C21 0.208(9) 0.106(8) 0.113(8) 0.005(7) 0.031(7) -0.045(8)
C22 0.197(9) 0.113(7) 0.117(8) 0.001(7) 0.021(7) -0.055(8)
C23 0.177(8) 0.093(7) 0.117(7) 0.000(6) 0.015(6) -0.064(7)
C24 0.185(11) 0.096(7) 0.154(9) 0.015(7) 0.017(8) -0.057(8)
C25 0.265(18) 0.129(12) 0.226(16) 0.025(12) -0.022(14) -0.040(13)
C26 0.083(8) 0.126(9) 0.109(7) -0.007(7) -0.018(7) 0.011(6)
C27 0.095(9) 0.140(11) 0.100(8) -0.009(8) 0.000 0.000
C28 0.109(11) 0.160(12) 0.117(11) -0.017(9) 0.000 0.000
C29 0.114(13) 0.164(15) 0.120(14) -0.025(12) 0.004(9) 0.006(9)
O1W 0.317(15) 0.190(11) 0.339(15) 0.069(11) 0.114(12) -0.094(11)

loop_
_atom_type_symbol
_atom_type_description
_atom_type_scat_dispersion_real
_atom_type_scat_dispersion_imag
_atom_type_scat_source
C C 0.0033 0.0016 'International Tables Vol C Tables 4.2.6.8 and 6.1.1.4'
H H 0.0000 0.0000 'International Tables Vol C Tables 4.2.6.8 and 6.1.1.4'
N N 0.0061 0.0033 'International Tables Vol C Tables 4.2.6.8 and 6.1.1.4'
O O 0.0106 0.0060 'International Tables Vol C Tables 4.2.6.8 and 6.1.1.4'
Zn Zn 0.2839 1.4301 'International Tables Vol C Tables 4.2.6.8 and 6.1.1.4'

loop_
_geom_angle_atom_site_label_1
_geom_angle_atom_site_label_2
_geom_angle_atom_site_label_3
_geom_angle
_geom_angle_site_symmetry_1
_geom_angle_site_symmetry_3
N1 Zn1 N1 108.2(6) 46_563 .
N1 Zn1 N10 108.6(4) 46_563 28_465
N1 Zn1 N10 108.0(4) . 28_465
N1 Zn1 N10 108.0(4) 46_563 23_644
N1 Zn1 N10 108.6(4) . 23_644
N10 Zn1 N10 115.2(8) 28_465 23_644
N11 Zn2 N5 111.8(5) . .
N11 Zn2 N3 105.0(4) . .
N5 Zn2 N3 109.8(5) . .
N11 Zn2 N2 109.2(4) . .
N5 Zn2 N2 109.4(5) . .
N3 Zn2 N2 111.7(5) . .
N6 Zn3 N4 108.4(5) 14_665 .
N6 Zn3 N9 114.4(6) 14_665 .
N4 Zn3 N9 106.2(4) . .
C1 N1 C3 101.1(11) . .
C1 N1 Zn1 127.7(9) . .
C3 N1 Zn1 131.2(10) . .
C3 N2 C2 103.7(12) . .
C3 N2 Zn2 132.7(10) . .
C2 N2 Zn2 122.6(9) . .
C8 N3 C6 100.5(13) . .
C8 N3 Zn2 134.2(11) . .
C6 N3 Zn2 125.0(9) . .
C7 N4 C8 101.2(14) . .
C7 N4 Zn3 127.7(12) . .
C8 N4 Zn3 131.1(11) . .
C13 N5 C11 96.4(15) . .
C13 N5 Zn2 140.9(14) . .
C11 N5 Zn2 122.0(11) . .
C12 N6 C13 93.5(14) . .
C12 N6 Zn3 127.4(13) . 14_665
C13 N6 Zn3 137.7(13) . 14_665
C23 N9 C21 101.8(13) . .
C23 N9 Zn3 134.3(12) . .
C21 N9 Zn3 123.7(9) . .
C23 N10 C22 107.5(14) . .
C23 N10 Zn1 128.6(12) . 28_465
C22 N10 Zn1 123.9(11) . 28_465
C26 N11 C27 105.9(15) . .
C26 N11 Zn2 123.3(9) . .
C27 N11 Zn2 130.1(10) . .
N1 C1 C2 113.3(13) . .
N1 C1 C3 40.2(7) . .
C2 C1 C3 73.2(9) . .
C1 C2 N2 106.5(12) . .
N2 C3 N1 115.1(13) . .
N2 C3 C4 122.0(13) . .
N1 C3 C4 122.8(12) . .
N2 C3 C1 76.5(9) . .
N1 C3 C1 38.7(7) . .
C4 C3 C1 161.5(11) . .
C5 C4 C3 106.7(14) . .
C7 C6 N3 103.6(13) . .
C7 C6 C8 66.3(10) . .
N3 C6 C8 37.5(7) . .
N4 C7 C6 116.9(17) . .
N4 C7 C8 40.8(9) . .
C6 C7 C8 76.9(11) . .
N3 C8 N4 116.3(15) . .
N3 C8 C9 119.5(14) . .
N4 C8 C9 123.4(14) . .
N3 C8 C7 78.5(10) . .
N4 C8 C7 38.0(8) . .
C9 C8 C7 161.2(13) . .
N3 C8 C6 42.0(8) . .
N4 C8 C6 74.3(10) . .
C9 C8 C6 159.9(13) . .
C7 C8 C6 36.8(6) . .
C10 C9 C8 106.5(16) . .
C12 C11 N5 101.8(15) . .
C12 C11 C13 63.5(11) . .
N5 C11 C13 38.3(8) . .
N6 C12 C11 120.5(18) . .
N6 C12 C13 46.4(10) . .
C11 C12 C13 74.1(12) . .
N5 C13 N6 127.6(19) . .
N5 C13 C14 116.6(16) . .
N6 C13 C14 115.1(15) . .
N5 C13 C12 87.7(14) . .
N6 C13 C12 40.1(9) . .
C14 C13 C12 155.1(14) . .
N5 C13 C11 45.4(10) . .
N6 C13 C11 82.4(12) . .
C14 C13 C11 161.6(13) . .
C12 C13 C11 42.3(8) . .
C15 C14 C13 109.1(18) . .
C22 C21 N9 110.4(14) . .
C21 C22 N10 105.4(15) . .
N10 C23 N9 114.4(17) . .
N10 C23 C24 125.7(15) . .
N9 C23 C24 119.8(16) . .
C23 C24 C25 115.7(16) . .
N11 C26 C26 107.6(8) . 28_465
N11 C26 C27 37.6(7) . .
C26 C26 C27 70.0(3) 28_465 .
N11 C27 N11 112.9(19) . 28_465
N11 C27 C28 123.6(10) . .
N11 C27 C28 123.6(10) 28_465 .
N11 C27 C26 76.4(11) . 28_465
N11 C27 C26 36.4(9) 28_465 28_465
C28 C27 C26 160.0(3) . 28_465
N11 C27 C26 36.4(9) . .
N11 C27 C26 76.4(11) 28_465 .
C28 C27 C26 160.0(3) . .
C26 C27 C26 40.0(7) 28_465 .
C29 C28 C29 124(4) . 28_465
C29 C28 C27 117.8(19) . .
C29 C28 C27 117.8(19) 28_465 .
C28 C29 C29 27.8(19) . 28_465

loop_
_geom_bond_atom_site_label_1
_geom_bond_atom_site_label_2
_geom_bond_distance
_geom_bond_site_symmetry_2
Zn1 N1 1.980(10) 46_563
Zn1 N1 1.980(10) .
Zn1 N10 2.007(11) 28_465
Zn1 N10 2.007(11) 23_644
Zn2 N11 2.020(11) .
Zn2 N5 2.008(11) .
Zn2 N3 1.998(11) .
Zn2 N2 2.008(10) .
Zn3 N6 1.951(11) 14_665
Zn3 N4 1.987(12) .
Zn3 N9 1.965(12) .
N1 C1 1.310(14) .
N1 C3 1.354(15) .
N2 C3 1.300(14) .
N2 C2 1.370(14) .
N3 C8 1.297(15) .
N3 C6 1.424(16) .
N4 C7 1.235(15) .
N4 C8 1.312(16) .
N5 C13 1.192(16) .
N5 C11 1.369(17) .
N6 C12 1.148(18) .
N6 C13 1.291(18) .
N6 Zn3 1.951(11) 14_665
N9 C23 1.358(16) .
N9 C21 1.472(19) .
N10 C23 1.300(18) .
N10 C22 1.449(17) .
N10 Zn1 2.007(11) 28_465
N11 C26 1.279(13) .
N11 C27 1.316(13) .
C1 C2 1.326(15) .
C1 C3 2.057(19) .
C3 C4 1.61(2) .
C4 C5 1.43(2) .
C6 C7 1.287(17) .
C6 C8 2.09(2) .
C7 C8 1.97(2) .
C8 C9 1.60(2) .
C9 C10 1.33(2) .
C11 C12 1.338(19) .
C11 C13 1.91(2) .
C12 C13 1.78(2) .
C13 C14 1.69(2) .
C14 C15 1.44(3) .
C21 C22 1.331(18) .
C23 C24 1.48(2) .
C24 C25 1.556(5) .
C26 C26 1.42(2) 28_465
C26 C27 2.07(2) .
C27 N11 1.316(13) 28_465
C27 C28 1.62(3) .
C27 C26 2.07(2) 28_465
C28 C29 1.18(3) .
C28 C29 1.18(3) 28_465
C29 C29 2.09(6) 28_465

loop_
_platon_squeeze_void_nr
_platon_squeeze_void_average_x
_platon_squeeze_void_average_y
_platon_squeeze_void_average_z
_platon_squeeze_void_volume
_platon_squeeze_void_count_electrons
_platon_squeeze_void_content
1 0.001 -0.004 -0.001 45793 4732 ' '
